data_4319334
loop_
_publ_author_name
'Jiann-Jang Cherng'
'Yun-Wen Lai'
'Yi-Hung Liu'
'Shie-Ming Peng'
'Chuen-Her Ueng'
'Minghuey Shieh'

_publ_section_title
;
 Syntheses of Chromium Pentacarbonyl Derivatives of Arsenic(V) and
 Antimony(V). Contrasting Chemical Reactivity with Organic Halogen
 Derivatives
;
_journal_name_full 'Inorganic Chemistry'
_journal_page_first 1206
_journal_page_last 1212
_journal_paper_doi 10.1021/ic0004277
_journal_volume 40
_journal_year 2001
_chemical_formula_moiety 'C15 H Cr3 O15 Sb 2 C8 H20 N'
_chemical_formula_sum 'C31 H41 Cr3 N2 O15 Sb'
_chemical_formula_weight 959.40
_chemical_name_systematic ?
_space_group_IT_number 60
_symmetry_cell_setting orthorhombic
_symmetry_space_group_name_Hall '-P 2b 2ac'
_symmetry_space_group_name_H-M 'P c n b'
_cell_angle_alpha 90.0
_cell_angle_beta 90.0
_cell_angle_gamma 90.0
_cell_formula_units_Z 8
_cell_length_a 13.224(5)
_cell_length_b 23.477(3)
_cell_length_c 26.754(4)
_cell_measurement_reflns_used 25
_cell_measurement_temperature 293
_cell_measurement_theta_max 13.94
_cell_measurement_theta_min 10.25
_cell_volume 8306(4)
_computing_data_reduction 'NRCVAX DATRD2'
_computing_molecular_graphics NRCVAX
_computing_publication_material 'NRCVAX TABLES Jan 94 Version'
_computing_structure_refinement 'NRCVAX LSTSQ'
_computing_structure_solution 'NRCVAX SOLVER'
_diffrn_ambient_temperature 293
_diffrn_measurement_device 'Nonius CAD-4    '
_diffrn_measurement_method 'Theta/2theta scan b/P/b '
_diffrn_radiation_monochromator graphite
_diffrn_radiation_source 'xray tube'
_diffrn_radiation_type 'Molybdenum K\a'
_diffrn_radiation_wavelength 0.70930
_diffrn_reflns_av_R_equivalents 0.000
_diffrn_reflns_limit_h_max 16
_diffrn_reflns_limit_h_min 0
_diffrn_reflns_limit_k_max 28
_diffrn_reflns_limit_k_min 0
_diffrn_reflns_limit_l_max 32
_diffrn_reflns_limit_l_min 0
_diffrn_reflns_number 8134
_diffrn_reflns_theta_max 25.91
_diffrn_reflns_theta_min 0.00
_diffrn_standards_decay_% 8%
_diffrn_standards_interval_count 300
_diffrn_standards_interval_time 7200
_diffrn_standards_number 3
_exptl_absorpt_coefficient_mu 1.47
_exptl_absorpt_correction_T_max 0.7184
_exptl_absorpt_correction_T_min 0.5825
_exptl_absorpt_correction_type empirical
_exptl_crystal_density_diffrn 1.534
_exptl_crystal_F_000 3877.58
_exptl_crystal_size_max 0.35
_exptl_crystal_size_mid 0.30
_exptl_crystal_size_min 0.30
_refine_diff_density_max 2.35
_refine_diff_density_min -1.26
_refine_ls_goodness_of_fit_obs 2.05
_refine_ls_matrix_type full
_refine_ls_number_parameters 470
_refine_ls_number_reflns 3691
_refine_ls_R_factor_all 0.164
_refine_ls_R_factor_obs 0.057
_refine_ls_shift/esd_max 0.000
_refine_ls_structure_factor_coef F
_refine_ls_weighting_details 'w = 1/\s^2^(F)'
_refine_ls_weighting_scheme calc
_refine_ls_wR_factor_all 0.051
_refine_ls_wR_factor_obs 0.048
_reflns_number_observed 3691
_reflns_number_total 8134
_reflns_observed_criterion 'Inet > 2.0\s(Inet)'
_cod_data_source_file ic0004277_3.cif
_cod_data_source_block ?
_cod_depositor_comments
;
The following automatic conversions were performed:

'_atom_site_thermal_displace_type' tag value 'Uij' was replaced with
'Uani' value 53 times.

'_symmetry_cell_setting' value 'Orthorhombic'
changed to 'orthorhombic' according to the built-in table from CIF
Core dictionary named 'cif_core.dic' version 2.4.1 from 2010-06-29.

Automatic conversion script
Id: cif_fix_values 1646 2011-03-28 12:23:43Z adriana 

The following automatic conversions were performed:

'_refine_ls_weighting_scheme' value '1/\s^2^(F)' was changed to
'calc'. New tag '_refine_ls_weighting_details' was created. The value
of the new tag was set to 'w = 1/\s^2^(F)'.

Automatic conversion script
Id: cif_fix_values 3143 2015-03-26 13:38:13Z robertas 
;
_cod_original_formula_sum 'C31 H41 Cr3 N2 O15 Sb '
_cod_database_code 4319334

loop_
_symmetry_equiv_pos_as_xyz
x,y,z
-x,-y,-z
1/2-x,y,1/2+z
1/2+x,-y,1/2-z
1/2+x,1/2-y,1/2+z
1/2-x,1/2+y,1/2-z
-x,1/2-y,z
x,1/2+y,-z

loop_
_atom_site_aniso_label
_atom_site_aniso_U_11
_atom_site_aniso_U_22
_atom_site_aniso_U_33
_atom_site_aniso_U_12
_atom_site_aniso_U_13
_atom_site_aniso_U_23
_atom_site_aniso_type_symbol
Sb 0.0475(4) 0.0501(4) 0.0402(4) 0.0009(5) -0.0010(5) 0.0000(4) Sb
Cr1 0.0492(13) 0.0581(12) 0.0521(12) -0.0005(11) -0.0008(11) 0.0095(10) Cr
Cr2 0.0525(13) 0.0594(13) 0.0426(11) 0.0038(11) -0.0065(11) -0.0040(10) Cr
Cr3 0.0576(14) 0.0560(13) 0.0622(13) -0.0013(11) 0.0093(12) -0.0095(11) Cr
O1 0.100(9) 0.112(9) 0.073(7) 0.015(7) 0.012(6) -0.010(7) O
O2 0.052(7) 0.155(10) 0.091(8) -0.022(7) -0.021(6) 0.013(7) O
O3 0.072(7) 0.107(8) 0.099(8) 0.017(6) -0.013(6) -0.030(7) O
O4 0.116(10) 0.100(8) 0.098(8) -0.022(7) -0.010(7) 0.041(7) O
O5 0.041(6) 0.157(11) 0.149(11) -0.005(7) -0.007(7) 0.005(9) O
O6 0.076(8) 0.173(12) 0.087(8) 0.044(8) -0.003(7) -0.011(8) O
O7 0.120(10) 0.073(7) 0.106(8) -0.022(7) -0.040(7) 0.012(6) O
O8 0.099(8) 0.113(8) 0.048(6) -0.004(6) -0.019(6) -0.021(6) O
O9 0.056(7) 0.154(11) 0.145(11) 0.014(8) 0.014(8) -0.052(8) O
O10 0.092(8) 0.083(7) 0.061(6) -0.011(6) -0.008(6) 0.009(6) O
O11 0.055(7) 0.187(12) 0.103(9) -0.009(8) 0.016(7) 0.032(8) O
O12 0.142(11) 0.132(10) 0.103(9) 0.049(9) -0.020(9) 0.043(8) O
O13 0.151(12) 0.090(8) 0.225(14) -0.002(8) 0.056(11) -0.082(9) O
O14 0.101(9) 0.104(8) 0.084(8) -0.022(7) 0.027(7) -0.012(6) O
O15 0.074(8) 0.255(15) 0.059(7) -0.023(9) -0.010(6) -0.011(9) O
C1 0.049(9) 0.101(12) 0.070(10) 0.006(9) -0.002(8) -0.021(9) C
C2 0.058(10) 0.076(9) 0.050(8) -0.002(8) -0.008(7) 0.009(7) C
C3 0.035(8) 0.088(11) 0.086(11) 0.009(8) -0.010(7) -0.029(9) C
C4 0.047(9) 0.085(11) 0.110(12) -0.024(8) -0.021(9) 0.049(9) C
C5 0.064(11) 0.103(12) 0.070(10) -0.005(10) -0.004(9) 0.010(9) C
C6 0.052(9) 0.114(12) 0.036(7) 0.005(9) -0.006(7) 0.000(8) C
C7 0.083(11) 0.057(9) 0.052(8) 0.010(8) -0.033(8) -0.009(7) C
C8 0.058(9) 0.052(8) 0.070(9) 0.006(7) -0.007(8) -0.002(7) C
C9 0.063(9) 0.080(9) 0.070(9) -0.002(10) -0.002(9) -0.015(8) C
C10 0.079(10) 0.068(9) 0.029(6) 0.022(9) -0.012(7) -0.003(6) C
C11 0.078(12) 0.105(13) 0.060(10) 0.022(10) -0.014(9) 0.007(9) C
C12 0.100(13) 0.040(8) 0.089(12) 0.007(8) 0.039(10) 0.000(8) C
C13 0.070(11) 0.067(10) 0.132(15) -0.016(8) 0.004(10) -0.020(10) C
C14 0.068(11) 0.093(11) 0.061(9) 0.017(9) 0.008(9) -0.002(9) C
C15 0.068(11) 0.107(12) 0.063(10) -0.034(10) 0.025(8) -0.032(10) C
N1 0.050(6) 0.069(7) 0.060(7) -0.005(6) 0.002(6) 0.014(6) N
N2 0.063(12) 0.122(15) 0.060(10) -0.035(11) 0.00000 0.00000 N
N3 0.045(11) 0.081(12) 0.078(12) -0.005(9) 0.00000 0.00000 N
C16 0.065(11) 0.161(17) 0.124(15) 0.013(12) -0.010(11) 0.060(13) C
C17 0.117(16) 0.171(18) 0.161(18) -0.045(15) -0.039(15) 0.103(15) C
C18 0.073(11) 0.108(12) 0.067(10) -0.019(9) -0.015(9) -0.001(9) C
C19 0.101(13) 0.110(13) 0.085(12) -0.009(11) 0.038(10) -0.013(10) C
C20 0.061(11) 0.190(20) 0.075(11) -0.037(12) -0.011(10) -0.012(12) C
C21 0.062(11) 0.154(17) 0.141(16) -0.027(12) -0.009(12) -0.054(13) C
C22 0.104(13) 0.092(11) 0.091(12) 0.013(11) 0.013(11) 0.017(10) C
C23 0.065(11) 0.113(13) 0.108(14) -0.034(9) -0.004(10) 0.000(11) C
C24 0.071(12) 0.192(20) 0.086(13) -0.068(13) 0.030(11) -0.025(13) C
C25 0.166(20) 0.200(22) 0.078(12) -0.082(18) 0.018(14) 0.047(14) C
C26 0.050(10) 0.153(17) 0.080(12) 0.034(10) 0.028(9) 0.038(11) C
C27 0.114(16) 0.139(16) 0.102(14) 0.033(13) 0.015(13) -0.019(12) C
C28 0.095(14) 0.126(15) 0.114(14) -0.009(12) -0.022(13) -0.002(13) C
C29 0.081(13) 0.125(15) 0.141(16) 0.006(11) -0.031(12) -0.040(12) C
C30 0.080(14) 0.196(22) 0.137(17) 0.028(14) -0.013(13) 0.026(16) C
C31 0.129(19) 0.214(23) 0.142(18) -0.011(16) -0.005(15) 0.089(17) C

loop_
_atom_site_label
_atom_site_fract_x
_atom_site_fract_y
_atom_site_fract_z
_atom_site_U_iso_or_equiv
_atom_site_thermal_displace_type
_atom_site_calc_flag
_atom_site_refinement_flags
_atom_site_type_symbol
Sb 0.83996(6) 0.41923(3) 0.11101(3) 0.0459(4) Uani ? . Sb
Cr1 0.82338(15) 0.33321(8) 0.17898(7) 0.0531(12) Uani ? . Cr
Cr2 0.78974(15) 0.39397(8) 0.01410(7) 0.0515(12) Uani ? . Cr
Cr3 0.79639(16) 0.52693(8) 0.14397(8) 0.0586(12) Uani ? . Cr
O1 0.7721(8) 0.4092(4) 0.2655(3) 0.095(7) Uani ? . O
O2 1.0459(7) 0.3559(5) 0.1976(4) 0.100(8) Uani ? . O
O3 0.8808(7) 0.2467(4) 0.1022(4) 0.093(7) Uani ? . O
O4 0.8000(8) 0.2425(4) 0.2543(4) 0.105(8) Uani ? . O
O5 0.6057(7) 0.3286(5) 0.1458(4) 0.115(9) Uani ? . O
O6 0.9995(8) 0.3429(5) 0.0140(4) 0.112(9) Uani ? . O
O7 0.6989(8) 0.2784(4) 0.0348(4) 0.100(8) Uani ? . O
O8 0.7586(7) 0.3714(4) -0.0950(3) 0.087(7) Uani ? . O
O9 0.5795(7) 0.4379(5) 0.0333(4) 0.118(9) Uani ? . O
O10 0.8746(7) 0.5114(4) -0.0086(3) 0.079(7) Uani ? . O
O11 0.6137(8) 0.4722(5) 0.1928(4) 0.115(9) Uani ? . O
O12 0.6663(10) 0.5576(5) 0.0528(4) 0.126(9) Uani ? . O
O13 0.7561(9) 0.6433(4) 0.1817(5) 0.155(11) Uani ? . O
O14 0.9819(8) 0.5641(4) 0.0899(3) 0.096(7) Uani ? . O
O15 0.9313(8) 0.5026(6) 0.2329(3) 0.129(10) Uani ? . O
C1 0.7918(10) 0.3833(6) 0.2307(5) 0.073(10) Uani ? . C
C2 0.9631(10) 0.3475(6) 0.1905(5) 0.061(9) Uani ? . C
C3 0.8602(9) 0.2822(6) 0.1293(5) 0.070(9) Uani ? . C
C4 0.8112(10) 0.2770(6) 0.2222(5) 0.081(10) Uani ? . C
C5 0.6879(11) 0.3310(7) 0.1582(5) 0.079(10) Uani ? . C
C6 0.9212(10) 0.3630(6) 0.0133(4) 0.067(10) Uani ? . C
C7 0.7382(10) 0.3226(5) 0.0281(4) 0.064(9) Uani ? . C
C8 0.7689(9) 0.3808(5) -0.0519(5) 0.060(8) Uani ? . C
C9 0.6606(11) 0.4229(6) 0.0265(5) 0.071(9) Uani ? . C
C10 0.8434(10) 0.4660(5) 0.0001(4) 0.059(8) Uani ? . C
C11 0.6828(11) 0.4932(7) 0.1759(5) 0.081(11) Uani ? . C
C12 0.7175(12) 0.5450(5) 0.0861(5) 0.076(10) Uani ? . C
C13 0.7725(11) 0.5963(6) 0.1660(6) 0.090(11) Uani ? . C
C14 0.9087(11) 0.5480(6) 0.1096(5) 0.074(10) Uani ? . C
C15 0.8803(11) 0.5114(7) 0.1991(5) 0.079(10) Uani ? . C
N1 0.2949(8) 0.4277(4) 0.1278(4) 0.060(6) Uani ? . N
N2 0.50000 0.75000 0.1077(6) 0.081(12) Uani ? S N
N3 1.00000 0.75000 0.1415(6) 0.068(12) Uani ? S N
C16 0.3797(12) 0.3916(8) 0.1448(6) 0.117(13) Uani ? . C
C17 0.3497(14) 0.3368(8) 0.1703(7) 0.150(16) Uani ? . C
C18 0.2189(10) 0.3941(6) 0.0986(5) 0.083(10) Uani ? . C
C19 0.2568(12) 0.3648(6) 0.0524(5) 0.099(12) Uani ? . C
C20 0.2425(12) 0.4532(8) 0.1735(6) 0.109(14) Uani ? . C
C21 0.1601(12) 0.4930(7) 0.1643(6) 0.119(13) Uani ? . C
C22 0.3361(12) 0.4748(6) 0.0974(5) 0.096(11) Uani ? . C
C23 0.4080(10) 0.5156(6) 0.1206(6) 0.095(12) Uani ? . C
C24 0.4347(12) 0.7131(8) 0.1400(6) 0.116(14) Uani ? . C
C25 0.4899(16) 0.6710(9) 0.1734(6) 0.148(17) Uani ? . C
C26 0.5686(11) 0.7141(7) 0.0744(6) 0.095(12) Uani ? . C
C27 0.5132(13) 0.6738(7) 0.0399(6) 0.119(14) Uani ? . C
C28 0.9542(12) 0.7051(7) 0.1099(6) 0.112(13) Uani ? . C
C29 0.8742(12) 0.7237(7) 0.0749(6) 0.116(13) Uani ? . C
C30 1.0797(13) 0.7220(9) 0.1715(7) 0.138(17) Uani ? . C
C31 1.0393(15) 0.6769(9) 0.2068(7) 0.162(19) Uani ? . C
H1 0.976 0.425 0.108 0.0552 Uiso ? . H
H16a 0.424 0.380 0.112 0.1259 Uiso ? . H
H16b 0.426 0.416 0.170 0.1259 Uiso ? . H
H17a 0.416 0.314 0.181 0.1590 Uiso ? . H
H17b 0.306 0.348 0.203 0.1590 Uiso ? . H
H17c 0.304 0.312 0.145 0.1590 Uiso ? . H
H18a 0.160 0.423 0.087 0.0930 Uiso ? . H
H18b 0.189 0.362 0.123 0.0930 Uiso ? . H
H19a 0.195 0.343 0.035 0.1079 Uiso ? . H
H19b 0.287 0.396 0.027 0.1079 Uiso ? . H
H19c 0.316 0.335 0.063 0.1079 Uiso ? . H
H20a 0.300 0.475 0.195 0.1190 Uiso ? . H
H20b 0.213 0.418 0.195 0.1190 Uiso ? . H
H21a 0.131 0.507 0.200 0.1254 Uiso ? . H
H21b 0.188 0.528 0.143 0.1254 Uiso ? . H
H21c 0.102 0.471 0.144 0.1254 Uiso ? . H
H22a 0.373 0.456 0.066 0.1061 Uiso ? . H
H22b 0.272 0.499 0.085 0.1061 Uiso ? . H
H23a 0.430 0.547 0.093 0.1040 Uiso ? . H
H23b 0.372 0.536 0.152 0.1040 Uiso ? . H
H23c 0.474 0.492 0.133 0.1040 Uiso ? . H
H24a 0.386 0.688 0.116 0.1257 Uiso ? . H
H24b 0.389 0.740 0.163 0.1257 Uiso ? . H
H25a 0.434 0.648 0.195 0.1585 Uiso ? . H
H25b 0.534 0.643 0.151 0.1585 Uiso ? . H
H25c 0.537 0.695 0.199 0.1585 Uiso ? . H
H26a 0.617 0.689 0.098 0.1043 Uiso ? . H
H26b 0.614 0.742 0.052 0.1043 Uiso ? . H
H27a 0.567 0.650 0.018 0.1292 Uiso ? . H
H27b 0.468 0.645 0.062 0.1292 Uiso ? . H
H27c 0.465 0.698 0.016 0.1292 Uiso ? . H
H28a 1.015 0.687 0.088 0.1206 Uiso ? . H
H28b 0.923 0.674 0.134 0.1206 Uiso ? . H
H29a 0.848 0.687 0.055 0.1245 Uiso ? . H
H29b 0.813 0.742 0.096 0.1245 Uiso ? . H
H29c 0.904 0.755 0.050 0.1245 Uiso ? . H
H30a 1.132 0.701 0.146 0.1474 Uiso ? . H
H30b 1.120 0.754 0.193 0.1474 Uiso ? . H
H31a 1.101 0.659 0.228 0.1720 Uiso ? . H
H31b 0.987 0.699 0.233 0.1720 Uiso ? . H
H31c 0.999 0.646 0.186 0.1720 Uiso ? . H

loop_
_atom_type_symbol
_atom_type_description
_atom_type_scat_dispersion_real
_atom_type_scat_dispersion_imag
_atom_type_scat_source
C ? 0.003 0.002 'International Tables Vol. IV Table 2.2B'
H ? 0.000 0.000 'International Tables Vol. IV Table 2.2B'
Cr ? 0.321 0.624 'International Tables Vol. IV Table 2.2B'
N ? 0.006 0.003 'International Tables Vol. IV Table 2.2B'
O ? 0.011 0.006 'International Tables Vol. IV Table 2.2B'
Sb ? -0.587 1.546 'International Tables Vol. IV Table 2.2B'

loop_
_geom_angle_atom_site_label_1
_geom_angle_atom_site_label_2
_geom_angle_atom_site_label_3
_geom_angle
_geom_angle_site_symmetry_1
_geom_angle_site_symmetry_2
_geom_angle_site_symmetry_3
_geom_angle_publ_flag
Cr1 Sb Cr2 116.81(7) ? ? ? ?
Cr1 Sb Cr3 116.88(7) ? ? ? ?
Cr1 Sb H1 99.67 ? ? ? ?
Cr2 Sb Cr3 116.95(7) ? ? ? ?
Cr2 Sb H1 102.02 ? ? ? ?
Cr3 Sb H1 99.17 ? ? ? ?
Sb Cr1 C1 92.6(5) ? ? ? ?
Sb Cr1 C2 84.3(4) ? ? ? ?
Sb Cr1 C3 88.8(5) ? ? ? ?
Sb Cr1 C4 179.0(4) ? ? ? ?
Sb Cr1 C5 84.3(4) ? ? ? ?
C1 Cr1 C2 89.2(6) ? ? ? ?
C1 Cr1 C3 177.2(6) ? ? ? ?
C1 Cr1 C4 88.0(7) ? ? ? ?
C1 Cr1 C5 91.3(6) ? ? ? ?
C2 Cr1 C3 88.6(6) ? ? ? ?
C2 Cr1 C4 96.5(6) ? ? ? ?
C2 Cr1 C5 168.5(6) ? ? ? ?
C3 Cr1 C4 90.6(7) ? ? ? ?
C3 Cr1 C5 91.2(6) ? ? ? ?
C4 Cr1 C5 94.9(6) ? ? ? ?
Sb Cr2 C6 82.6(4) ? ? ? ?
Sb Cr2 C7 95.4(4) ? ? ? ?
Sb Cr2 C8 174.0(4) ? ? ? ?
Sb Cr2 C9 88.6(4) ? ? ? ?
Sb Cr2 C10 84.4(3) ? ? ? ?
C6 Cr2 C7 89.5(6) ? ? ? ?
C6 Cr2 C8 93.6(5) ? ? ? ?
C6 Cr2 C9 170.4(5) ? ? ? ?
C6 Cr2 C10 89.8(6) ? ? ? ?
C7 Cr2 C8 89.2(5) ? ? ? ?
C7 Cr2 C9 87.5(6) ? ? ? ?
C7 Cr2 C10 179.4(6) ? ? ? ?
C8 Cr2 C9 95.5(5) ? ? ? ?
C8 Cr2 C10 91.0(5) ? ? ? ?
C9 Cr2 C10 93.1(6) ? ? ? ?
Sb Cr3 C11 85.8(5) ? ? ? ?
Sb Cr3 C12 93.3(4) ? ? ? ?
Sb Cr3 C13 178.1(5) ? ? ? ?
Sb Cr3 C14 85.2(4) ? ? ? ?
Sb Cr3 C15 87.1(5) ? ? ? ?
C11 Cr3 C12 91.5(6) ? ? ? ?
C11 Cr3 C13 95.3(7) ? ? ? ?
C11 Cr3 C14 171.0(6) ? ? ? ?
C11 Cr3 C15 91.9(6) ? ? ? ?
C12 Cr3 C13 88.2(6) ? ? ? ?
C12 Cr3 C14 88.6(6) ? ? ? ?
C12 Cr3 C15 176.6(6) ? ? ? ?
C13 Cr3 C14 93.7(6) ? ? ? ?
C13 Cr3 C15 91.3(7) ? ? ? ?
C14 Cr3 C15 88.1(6) ? ? ? ?
Cr1 C1 O1 172.9(13) ? ? ? ?
Cr1 C2 O2 179.8(12) ? ? ? ?
Cr1 C3 O3 173.1(13) ? ? ? ?
Cr1 C4 O4 174.2(13) ? ? ? ?
Cr1 C5 O5 178.7(14) ? ? ? ?
Cr2 C6 O6 177.7(12) ? ? ? ?
Cr2 C7 O7 174.7(11) ? ? ? ?
Cr2 C8 O8 177.7(11) ? ? ? ?
Cr2 C9 O9 176.3(12) ? ? ? ?
Cr2 C10 O10 178.4(12) ? ? ? ?
Cr3 C11 O11 176.8(13) ? ? ? ?
Cr3 C12 O12 176.1(12) ? ? ? ?
Cr3 C13 O13 179.1(14) ? ? ? ?
Cr3 C14 O14 175.8(12) ? ? ? ?
Cr3 C15 O15 179.2(14) ? ? ? ?
C16 N1 C18 111.7(11) ? ? ? ?
C16 N1 C20 108.8(11) ? ? ? ?
C16 N1 C22 108.6(11) ? ? ? ?
C18 N1 C20 108.7(10) ? ? ? ?
C18 N1 C22 110.7(10) ? ? ? ?
C20 N1 C22 108.3(11) ? ? ? ?
C24 N2 C24a 109.4(13) ? ? ? ?
C24 N2 C26 111.1(9) ? ? ? ?
C24 N2 C26a 108.3(10) ? ? ? ?
C24a N2 C26 108.3(10) ? ? ? ?
C24a N2 C26a 111.1(9) ? ? ? ?
C26 N2 C26a 108.7(13) ? ? ? ?
C28 N3 C28b 110.3(14) ? ? ? ?
C28 N3 C30 106.6(10) ? ? ? ?
C28 N3 C30b 109.5(10) ? ? ? ?
C28b N3 C30 109.5(10) ? ? ? ?
C28b N3 C30b 106.6(10) ? ? ? ?
C30 N3 C30b 114.3(15) ? ? ? ?
N1 C16 C17 115.4(13) ? ? ? ?
N1 C16 H16a 107.7 ? ? ? ?
N1 C16 H16b 108.4 ? ? ? ?
C17 C16 H16a 107.3 ? ? ? ?
C17 C16 H16b 108.6 ? ? ? ?
H16a C16 H16b 109.4 ? ? ? ?
C16 C17 H17a 109.0 ? ? ? ?
C16 C17 H17b 107.6 ? ? ? ?
C16 C17 H17c 109.0 ? ? ? ?
H17a C17 H17b 110.1 ? ? ? ?
H17a C17 H17c 111.4 ? ? ? ?
H17b C17 H17c 109.7 ? ? ? ?
N1 C18 C19 116.6(12) ? ? ? ?
N1 C18 H18a 107.7 ? ? ? ?
N1 C18 H18b 107.6 ? ? ? ?
C19 C18 H18a 107.7 ? ? ? ?
C19 C18 H18b 107.5 ? ? ? ?
H18a C18 H18b 109.7 ? ? ? ?
C18 C19 H19a 109.0 ? ? ? ?
C18 C19 H19b 108.7 ? ? ? ?
C18 C19 H19c 109.0 ? ? ? ?
H19a C19 H19b 110.1 ? ? ? ?
H19a C19 H19c 110.4 ? ? ? ?
H19b C19 H19c 109.8 ? ? ? ?
N1 C20 C21 117.0(13) ? ? ? ?
N1 C20 H20a 106.9 ? ? ? ?
N1 C20 H20b 107.1 ? ? ? ?
C21 C20 H20a 107.7 ? ? ? ?
C21 C20 H20b 108.3 ? ? ? ?
H20a C20 H20b 109.7 ? ? ? ?
C20 C21 H21a 107.9 ? ? ? ?
C20 C21 H21b 108.9 ? ? ? ?
C20 C21 H21c 108.2 ? ? ? ?
H21a C21 H21b 110.9 ? ? ? ?
H21a C21 H21c 110.1 ? ? ? ?
H21b C21 H21c 110.8 ? ? ? ?
N1 C22 C23 119.2(12) ? ? ? ?
N1 C22 H22a 106.7 ? ? ? ?
N1 C22 H22b 106.4 ? ? ? ?
C23 C22 H22a 107.9 ? ? ? ?
C23 C22 H22b 107.0 ? ? ? ?
H22a C22 H22b 109.4 ? ? ? ?
C22 C23 H23a 108.6 ? ? ? ?
C22 C23 H23b 109.4 ? ? ? ?
C22 C23 H23c 108.5 ? ? ? ?
H23a C23 H23b 110.4 ? ? ? ?
H23a C23 H23c 109.7 ? ? ? ?
H23b C23 H23c 110.2 ? ? ? ?
N2 C24 C25 116.0(12) ? ? ? ?
N2 C24 H24a 107.4 ? ? ? ?
N2 C24 H24b 108.1 ? ? ? ?
C25 C24 H24a 106.8 ? ? ? ?
C25 C24 H24b 108.5 ? ? ? ?
H24a C24 H24b 109.9 ? ? ? ?
C24 C25 H25a 108.1 ? ? ? ?
C24 C25 H25b 109.6 ? ? ? ?
C24 C25 H25c 107.6 ? ? ? ?
H25a C25 H25b 111.3 ? ? ? ?
H25a C25 H25c 109.3 ? ? ? ?
H25b C25 H25c 110.8 ? ? ? ?
N2 C26 C27 114.5(11) ? ? ? ?
N2 C26 H26a 108.3 ? ? ? ?
N2 C26 H26b 108.5 ? ? ? ?
C27 C26 H26a 107.8 ? ? ? ?
C27 C26 H26b 107.9 ? ? ? ?
H26a C26 H26b 109.8 ? ? ? ?
C26 C27 H27a 109.2 ? ? ? ?
C26 C27 H27b 109.1 ? ? ? ?
C26 C27 H27c 109.1 ? ? ? ?
H27a C27 H27b 109.8 ? ? ? ?
H27a C27 H27c 110.0 ? ? ? ?
H27b C27 H27c 109.6 ? ? ? ?
N3 C28 C29 116.4(13) ? ? ? ?
N3 C28 H28a 106.9 ? ? ? ?
N3 C28 H28b 107.3 ? ? ? ?
C29 C28 H28a 107.7 ? ? ? ?
C29 C28 H28b 108.7 ? ? ? ?
H28a C28 H28b 109.8 ? ? ? ?
C28 C29 H29a 108.2 ? ? ? ?
C28 C29 H29b 108.6 ? ? ? ?
C28 C29 H29c 109.5 ? ? ? ?
H29a C29 H29b 109.7 ? ? ? ?
H29a C29 H29c 110.3 ? ? ? ?
H29b C29 H29c 110.5 ? ? ? ?
N3 C30 C31 113.4(14) ? ? ? ?
N3 C30 H30a 108.5 ? ? ? ?
N3 C30 H30b 109.2 ? ? ? ?
C31 C30 H30a 106.8 ? ? ? ?
C31 C30 H30b 109.2 ? ? ? ?
H30a C30 H30b 109.7 ? ? ? ?
C30 C31 H31a 109.1 ? ? ? ?
C30 C31 H31b 106.9 ? ? ? ?
C30 C31 H31c 109.8 ? ? ? ?
H31a C31 H31b 109.1 ? ? ? ?
H31a C31 H31c 112.2 ? ? ? ?
H31b C31 H31c 109.6 ? ? ? ?

loop_
_geom_bond_atom_site_label_1
_geom_bond_atom_site_label_2
_geom_bond_distance
_geom_bond_site_symmetry_1
_geom_bond_site_symmetry_2
_geom_bond_publ_flag
Sb Cr1 2.7266(20) ? ? ?
Sb Cr2 2.7412(20) ? ? ?
Sb Cr3 2.7391(21) ? ? ?
Sb H1 1.7998 ? ? ?
Cr1 C1 1.864(14) ? ? ?
Cr1 C2 1.903(13) ? ? ?
Cr1 C3 1.854(13) ? ? ?
Cr1 C4 1.762(13) ? ? ?
Cr1 C5 1.877(15) ? ? ?
Cr2 C6 1.885(13) ? ? ?
Cr2 C7 1.847(13) ? ? ?
Cr2 C8 1.815(13) ? ? ?
Cr2 C9 1.868(15) ? ? ?
Cr2 C10 1.872(13) ? ? ?
Cr3 C11 1.901(16) ? ? ?
Cr3 C12 1.915(16) ? ? ?
Cr3 C13 1.760(14) ? ? ?
Cr3 C14 1.815(15) ? ? ?
Cr3 C15 1.881(16) ? ? ?
O1 C1 1.141(16) ? ? ?
O2 C2 1.129(16) ? ? ?
O3 C3 1.138(16) ? ? ?
O4 C4 1.190(15) ? ? ?
O5 C5 1.138(17) ? ? ?
O6 C6 1.138(16) ? ? ?
O7 C7 1.174(16) ? ? ?
O8 C8 1.182(15) ? ? ?
O9 C9 1.143(17) ? ? ?
O10 C10 1.165(16) ? ? ?
O11 C11 1.132(19) ? ? ?
O12 C12 1.157(19) ? ? ?
O13 C13 1.201(17) ? ? ?
O14 C14 1.165(17) ? ? ?
O15 C15 1.148(18) ? ? ?
N1 C16 1.477(19) ? ? ?
N1 C18 1.497(17) ? ? ?
N1 C20 1.529(20) ? ? ?
N1 C22 1.478(18) ? ? ?
N2 C24 1.498(18) ? ? ?
N2 C24a 1.498(18) ? ? ?
N2 C26 1.525(18) ? ? ?
N2 C26a 1.525(18) ? ? ?
N3 C28 1.481(19) ? ? ?
N3 C28b 1.481(19) ? ? ?
N3 C30 1.479(20) ? ? ?
N3 C30b 1.479(20) ? ? ?
C16 C17 1.511(23) ? ? ?
C16 H16a 1.086 ? ? ?
C16 H16b 1.074 ? ? ?
C17 H17a 1.065 ? ? ?
C17 H17b 1.086 ? ? ?
C17 H17c 1.070 ? ? ?
C18 C19 1.501(20) ? ? ?
C18 H18a 1.077 ? ? ?
C18 H18b 1.079 ? ? ?
C19 H19a 1.072 ? ? ?
C19 H19b 1.080 ? ? ?
C19 H19c 1.076 ? ? ?
C20 C21 1.46(3) ? ? ?
C20 H20a 1.079 ? ? ?
C20 H20b 1.077 ? ? ?
C21 H21a 1.076 ? ? ?
C21 H21b 1.066 ? ? ?
C21 H21c 1.077 ? ? ?
C22 C23 1.485(22) ? ? ?
C22 H22a 1.077 ? ? ?
C22 H22b 1.084 ? ? ?
C23 H23a 1.077 ? ? ?
C23 H23b 1.070 ? ? ?
C23 H23c 1.080 ? ? ?
C24 C25 1.52(3) ? ? ?
C24 H24a 1.084 ? ? ?
C24 H24b 1.071 ? ? ?
C25 H25a 1.078 ? ? ?
C25 H25b 1.059 ? ? ?
C25 H25c 1.084 ? ? ?
C26 C27 1.51(3) ? ? ?
C26 H26a 1.079 ? ? ?
C26 H26b 1.076 ? ? ?
C27 H27a 1.075 ? ? ?
C27 H27b 1.080 ? ? ?
C27 H27c 1.078 ? ? ?
C28 C29 1.479(23) ? ? ?
C28 H28a 1.083 ? ? ?
C28 H28b 1.072 ? ? ?
C29 H29a 1.080 ? ? ?
C29 H29b 1.078 ? ? ?
C29 H29c 1.069 ? ? ?
C30 C31 1.52(3) ? ? ?
C30 H30a 1.086 ? ? ?
C30 H30b 1.071 ? ? ?
C31 H31a 1.066 ? ? ?
C31 H31b 1.099 ? ? ?
C31 H31c 1.059 ? ? ?

loop_
_geom_contact_atom_site_label_1
_geom_contact_atom_site_label_2
_geom_contact_distance
_geom_contact_site_symmetry_1
_geom_contact_site_symmetry_2
_geom_contact_publ_flag
? ? ? ? ? ?
